data_7011604
loop_
_publ_author_name
'Kuznik, Nikodem'
'Wendt, Ola F.'

_publ_section_title
;
 The trans effect and trans influence of triphenyl arsine in
 platinum(ii) complexes. A comparative mechanistic and structural study
;
_journal_issue 15
_journal_name_full 'Journal of the Chemical Society, Dalton Transactions'
_journal_page_first 3074
_journal_paper_doi 10.1039/b202100p
_journal_year 2002
_chemical_formula_sum 'C34 H51 As I3 N Pt'
_chemical_formula_weight 1124.47
_chemical_name_common compound1
_space_group_IT_number 14
_symmetry_cell_setting monoclinic
_symmetry_space_group_name_Hall '-P 2yn'
_symmetry_space_group_name_H-M 'P 1 21/n 1'
_atom_sites_solution_hydrogens geom
_atom_sites_solution_primary direct
_atom_sites_solution_secondary difmap
_audit_creation_method SHELXL-97
_cell_angle_alpha 90.00
_cell_angle_beta 98.67(3)
_cell_angle_gamma 90.00
_cell_formula_units_Z 4
_cell_length_a 9.788(2)
_cell_length_b 18.474(4)
_cell_length_c 21.956(4)
_cell_measurement_reflns_used 7680
_cell_measurement_temperature 293(2)
_cell_measurement_theta_max 26.304
_cell_measurement_theta_min 2.176
_cell_volume 3924.8(14)
_computing_cell_refinement 'Bruker SAINT'
_computing_data_collection 'Bruker SMART'
_computing_data_reduction 'Bruker SAINT'
_computing_molecular_graphics 'Diamond (Brandenburg)'
_computing_publication_material 'SHELXL-97 (Sheldrick, 1997)'
_computing_structure_refinement 'SHELXL-97 (Sheldrick, 1997)'
_computing_structure_solution 'SHELXS-97 (Sheldrick, 1990)'
_diffrn_ambient_temperature 293(2)
_diffrn_detector_area_resol_mean 512
_diffrn_measured_fraction_theta_full 0.895
_diffrn_measured_fraction_theta_max 0.895
_diffrn_measurement_device_type 'Bruker SMART CCD'
_diffrn_measurement_method '\w scans'
_diffrn_radiation_monochromator graphite
_diffrn_radiation_source 'rotating anode'
_diffrn_radiation_type MoK\a
_diffrn_radiation_wavelength 0.71073
_diffrn_reflns_av_R_equivalents 0.0906
_diffrn_reflns_av_sigmaI/netI 0.0946
_diffrn_reflns_limit_h_max 14
_diffrn_reflns_limit_h_min -12
_diffrn_reflns_limit_k_max 26
_diffrn_reflns_limit_k_min -26
_diffrn_reflns_limit_l_max 28
_diffrn_reflns_limit_l_min -32
_diffrn_reflns_number 38894
_diffrn_reflns_theta_full 31.80
_diffrn_reflns_theta_max 31.80
_diffrn_reflns_theta_min 1.45
_diffrn_standards_decay_% 0.0
_exptl_absorpt_coefficient_mu 6.793
_exptl_absorpt_correction_T_max 0.596846
_exptl_absorpt_correction_T_min 0.296734
_exptl_absorpt_correction_type empirical
_exptl_absorpt_process_details 'absorption corrections using SADABS (Sheldrick, 1996)'
_exptl_crystal_colour red
_exptl_crystal_density_diffrn 1.903
_exptl_crystal_density_method 'not measured'
_exptl_crystal_description plate
_exptl_crystal_F_000 2128
_exptl_crystal_size_max 0.2
_exptl_crystal_size_mid 0.1
_exptl_crystal_size_min 0.02
_refine_diff_density_max 1.632
_refine_diff_density_min -1.544
_refine_diff_density_rms 0.187
_refine_ls_extinction_method none
_refine_ls_goodness_of_fit_ref 0.939
_refine_ls_hydrogen_treatment mixed
_refine_ls_matrix_type full
_refine_ls_number_parameters 361
_refine_ls_number_reflns 12008
_refine_ls_number_restraints 0
_refine_ls_restrained_S_all 0.939
_refine_ls_R_factor_all 0.1155
_refine_ls_R_factor_gt 0.0453
_refine_ls_shift/su_max 0.001
_refine_ls_shift/su_mean 0.000
_refine_ls_structure_factor_coef Fsqd
_refine_ls_weighting_details 'calc w=1/[\s^2^(Fo^2^)+(0.0465P)^2^+1.1000P] where P=(Fo^2^+2Fc^2^)/3'
_refine_ls_weighting_scheme calc
_refine_ls_wR_factor_gt 0.0939
_refine_ls_wR_factor_ref 0.1178
_reflns_number_gt 6247
_reflns_number_total 12008
_reflns_threshold_expression >2sigma(I)
_cod_data_source_file b202100p.txt
_cod_data_source_block paperB202100P
_cod_original_sg_symbol_H-M P2(1)/n
_cod_database_code 7011604

loop_
_symmetry_equiv_pos_as_xyz
'x, y, z'
'-x+1/2, y+1/2, -z+1/2'
'-x, -y, -z'
'x-1/2, -y-1/2, z-1/2'

loop_
_atom_site_label
_atom_site_type_symbol
_atom_site_fract_x
_atom_site_fract_y
_atom_site_fract_z
_atom_site_U_iso_or_equiv
_atom_site_adp_type
_atom_site_occupancy
_atom_site_symmetry_multiplicity
_atom_site_calc_flag
_atom_site_refinement_flags
_atom_site_disorder_assembly
_atom_site_disorder_group
Pt1 Pt 0.59936(3) 0.292920(13) 0.388669(11) 0.04071(8) Uani 1 1 d . . .
I1 I 0.79470(5) 0.33540(3) 0.47566(2) 0.06086(15) Uani 1 1 d . . .
I2 I 0.42761(6) 0.24591(3) 0.29391(2) 0.06233(15) Uani 1 1 d . . .
I3 I 0.61113(6) 0.41892(3) 0.33120(3) 0.06528(16) Uani 1 1 d . . .
As1 As 0.56250(7) 0.18248(4) 0.43915(3) 0.04257(16) Uani 1 1 d . . .
C11 C 0.5937(8) 0.0960(4) 0.3909(3) 0.0496(17) Uani 1 1 d . . .
C12 C 0.5083(8) 0.0350(4) 0.3870(3) 0.0532(18) Uani 1 1 d . . .
H12 H 0.4282 0.0350 0.4050 0.069 Uiso 1 1 calc R . .
C13 C 0.5457(10) -0.0258(4) 0.3557(4) 0.069(2) Uani 1 1 d . . .
H13 H 0.4905 -0.0669 0.3537 0.089 Uiso 1 1 calc R . .
C14 C 0.6632(10) -0.0265(5) 0.3272(4) 0.069(2) Uani 1 1 d . . .
H14 H 0.6869 -0.0676 0.3068 0.089 Uiso 1 1 calc R . .
C15 C 0.7420(9) 0.0335(5) 0.3298(4) 0.071(2) Uani 1 1 d . . .
H15 H 0.8203 0.0334 0.3105 0.092 Uiso 1 1 calc R . .
C16 C 0.7098(8) 0.0953(4) 0.3605(4) 0.063(2) Uani 1 1 d . . .
H16 H 0.7652 0.1362 0.3609 0.082 Uiso 1 1 calc R . .
C21 C 0.3766(7) 0.1737(4) 0.4607(3) 0.0459(16) Uani 1 1 d . . .
C22 C 0.2739(8) 0.2222(4) 0.4402(3) 0.0538(18) Uani 1 1 d . . .
H22 H 0.2920 0.2592 0.4137 0.070 Uiso 1 1 calc R . .
C23 C 0.1441(9) 0.2177(5) 0.4577(4) 0.069(2) Uani 1 1 d . . .
H23 H 0.0780 0.2526 0.4441 0.090 Uiso 1 1 calc R . .
C24 C 0.1118(9) 0.1627(5) 0.4947(4) 0.071(2) Uani 1 1 d . . .
H24 H 0.0242 0.1598 0.5061 0.092 Uiso 1 1 calc R . .
C25 C 0.2095(10) 0.1125(5) 0.5144(4) 0.081(3) Uani 1 1 d . . .
H25 H 0.1877 0.0745 0.5389 0.106 Uiso 1 1 calc R . .
C26 C 0.3425(9) 0.1168(5) 0.4986(4) 0.070(2) Uani 1 1 d . . .
H26 H 0.4084 0.0821 0.5131 0.090 Uiso 1 1 calc R . .
C31 C 0.6722(7) 0.1580(4) 0.5189(3) 0.0520(18) Uani 1 1 d . . .
C32 C 0.7615(8) 0.0995(4) 0.5261(4) 0.063(2) Uani 1 1 d . . .
H32 H 0.7699 0.0699 0.4926 0.082 Uiso 1 1 calc R . .
C33 C 0.8389(10) 0.0850(5) 0.5834(4) 0.086(3) Uani 1 1 d . . .
H33 H 0.9005 0.0463 0.5880 0.112 Uiso 1 1 calc R . .
C34 C 0.8240(10) 0.1287(6) 0.6343(4) 0.086(3) Uani 1 1 d . . .
H34 H 0.8766 0.1193 0.6724 0.112 Uiso 1 1 calc R . .
C35 C 0.7334(12) 0.1842(6) 0.6280(4) 0.089(3) Uani 1 1 d . . .
H35 H 0.7218 0.2119 0.6622 0.115 Uiso 1 1 calc R . .
C36 C 0.6562(9) 0.2006(5) 0.5702(3) 0.070(2) Uani 1 1 d . . .
H36 H 0.5951 0.2395 0.5661 0.090 Uiso 1 1 calc R . .
N1 N 0.8626(5) 0.5053(3) 0.6502(2) 0.0431(13) Uani 1 1 d . . .
C1A C 0.9970(7) 0.4634(4) 0.6693(3) 0.0486(16) Uani 1 1 d . . .
H1A1 H 1.0718 0.4910 0.6563 0.063 Uiso 1 1 calc R . .
H1A2 H 1.0142 0.4611 0.7139 0.063 Uiso 1 1 calc R . .
C2A C 1.0037(8) 0.3874(4) 0.6448(3) 0.0547(18) Uani 1 1 d . . .
H2A1 H 0.9318 0.3585 0.6589 0.071 Uiso 1 1 calc R . .
H2A2 H 0.9857 0.3887 0.6001 0.071 Uiso 1 1 calc R . .
C3A C 1.1412(8) 0.3518(4) 0.6649(3) 0.063(2) Uani 1 1 d . . .
H3A1 H 1.1565 0.3476 0.7094 0.082 Uiso 1 1 calc R . .
H3A2 H 1.2137 0.3822 0.6531 0.082 Uiso 1 1 calc R . .
C4A C 1.1505(11) 0.2778(5) 0.6371(4) 0.090(3) Uani 1 1 d . . .
H4A1 H 1.2407 0.2580 0.6503 0.117 Uiso 1 1 calc R . .
H4A2 H 1.1347 0.2816 0.5930 0.117 Uiso 1 1 calc R . .
H4A3 H 1.0820 0.2467 0.6503 0.117 Uiso 1 1 calc R . .
C1B C 0.8725(7) 0.5768(4) 0.6852(3) 0.0503(17) Uani 1 1 d . . .
H1B1 H 0.7843 0.6014 0.6756 0.065 Uiso 1 1 calc R . .
H1B2 H 0.8863 0.5661 0.7289 0.065 Uiso 1 1 calc R . .
C2B C 0.9839(8) 0.6283(4) 0.6729(4) 0.0598(19) Uani 1 1 d . . .
H2B1 H 0.9646 0.6450 0.6306 0.078 Uiso 1 1 calc R . .
H2B2 H 1.0720 0.6032 0.6782 0.078 Uiso 1 1 calc R . .
C3B C 0.9934(9) 0.6940(4) 0.7167(5) 0.083(3) Uani 1 1 d . . .
H3B1 H 0.9099 0.7226 0.7069 0.108 Uiso 1 1 calc R . .
H3B2 H 0.9971 0.6765 0.7586 0.108 Uiso 1 1 calc R . .
C4B C 1.1128(11) 0.7408(6) 0.7139(6) 0.110(4) Uani 1 1 d . . .
H4B1 H 1.1112 0.7804 0.7421 0.143 Uiso 1 1 calc R . .
H4B2 H 1.1093 0.7591 0.6728 0.143 Uiso 1 1 calc R . .
H4B3 H 1.1963 0.7134 0.7250 0.143 Uiso 1 1 calc R . .
C1C C 0.8481(8) 0.5186(4) 0.5804(3) 0.0545(18) Uani 1 1 d . . .
H1C1 H 0.9303 0.5435 0.5718 0.071 Uiso 1 1 calc R . .
H1C2 H 0.8446 0.4721 0.5597 0.071 Uiso 1 1 calc R . .
C2C C 0.7222(9) 0.5623(4) 0.5531(3) 0.063(2) Uani 1 1 d . . .
H2C1 H 0.7245 0.6093 0.5728 0.081 Uiso 1 1 calc R . .
H2C2 H 0.6388 0.5375 0.5604 0.081 Uiso 1 1 calc R . .
C3C C 0.7208(10) 0.5719(6) 0.4840(4) 0.086(3) Uani 1 1 d . . .
H3C1 H 0.8028 0.5983 0.4773 0.111 Uiso 1 1 calc R . .
H3C2 H 0.7243 0.5246 0.4651 0.111 Uiso 1 1 calc R . .
C4C C 0.5939(9) 0.6119(5) 0.4529(4) 0.076(2) Uani 1 1 d . . .
H4C1 H 0.5983 0.6166 0.4096 0.098 Uiso 1 1 calc R . .
H4C2 H 0.5907 0.6591 0.4708 0.098 Uiso 1 1 calc R . .
H4C3 H 0.5124 0.5853 0.4584 0.098 Uiso 1 1 calc R . .
C1D C 0.7376(7) 0.4629(4) 0.6657(3) 0.0514(17) Uani 1 1 d . . .
H1D1 H 0.6544 0.4896 0.6500 0.067 Uiso 1 1 calc R . .
H1D2 H 0.7334 0.4169 0.6443 0.067 Uiso 1 1 calc R . .
C2D C 0.7378(8) 0.4485(4) 0.7336(3) 0.066(2) Uani 1 1 d . . .
H2D1 H 0.7382 0.4943 0.7552 0.086 Uiso 1 1 calc R . .
H2D2 H 0.8216 0.4228 0.7500 0.086 Uiso 1 1 calc R . .
C3D C 0.6138(9) 0.4045(5) 0.7458(4) 0.074(2) Uani 1 1 d . . .
H3D1 H 0.6205 0.3561 0.7294 0.096 Uiso 1 1 calc R . .
H3D2 H 0.5302 0.4266 0.7244 0.096 Uiso 1 1 calc R . .
C4D C 0.6033(10) 0.3992(5) 0.8163(5) 0.094(3) Uani 1 1 d . . .
H4D1 H 0.5239 0.3708 0.8218 0.122 Uiso 1 1 calc R . .
H4D2 H 0.5944 0.4469 0.8326 0.122 Uiso 1 1 calc R . .
H4D3 H 0.6851 0.3766 0.8376 0.122 Uiso 1 1 calc R . .

loop_
_atom_site_aniso_label
_atom_site_aniso_U_11
_atom_site_aniso_U_22
_atom_site_aniso_U_33
_atom_site_aniso_U_23
_atom_site_aniso_U_13
_atom_site_aniso_U_12
Pt1 0.04182(15) 0.03891(14) 0.04164(14) 0.00171(11) 0.00713(10) -0.00077(11)
I1 0.0580(3) 0.0598(3) 0.0616(3) -0.0098(2) -0.0012(2) -0.0120(2)
I2 0.0669(3) 0.0735(3) 0.0423(3) 0.0044(2) -0.0056(2) -0.0081(3)
I3 0.0609(3) 0.0478(3) 0.0900(4) 0.0210(3) 0.0205(3) 0.0070(2)
As1 0.0474(4) 0.0413(3) 0.0378(3) 0.0029(3) 0.0023(3) -0.0043(3)
C11 0.061(5) 0.039(3) 0.047(4) 0.006(3) -0.001(3) -0.001(3)
C12 0.059(5) 0.050(4) 0.049(4) 0.013(3) 0.002(3) -0.012(4)
C13 0.098(7) 0.035(4) 0.068(5) -0.007(4) -0.004(5) -0.014(4)
C14 0.083(6) 0.057(5) 0.065(5) -0.012(4) 0.008(5) 0.012(5)
C15 0.082(6) 0.066(5) 0.067(5) -0.015(4) 0.025(4) 0.004(5)
C16 0.070(6) 0.050(4) 0.073(5) -0.001(4) 0.023(4) -0.013(4)
C21 0.055(4) 0.047(4) 0.035(3) -0.001(3) 0.004(3) 0.000(3)
C22 0.066(5) 0.052(4) 0.046(4) 0.001(3) 0.017(4) -0.002(4)
C23 0.066(6) 0.073(6) 0.073(5) 0.004(4) 0.026(4) 0.008(4)
C24 0.063(5) 0.084(6) 0.069(5) -0.001(5) 0.020(4) 0.000(5)
C25 0.092(7) 0.086(7) 0.076(6) 0.024(5) 0.043(5) -0.011(6)
C26 0.060(5) 0.078(6) 0.071(5) 0.027(5) 0.009(4) 0.000(4)
C31 0.050(4) 0.062(4) 0.042(4) 0.009(3) -0.001(3) -0.013(4)
C32 0.059(5) 0.061(5) 0.067(5) 0.009(4) -0.002(4) 0.006(4)
C33 0.083(7) 0.088(7) 0.081(7) 0.043(6) -0.007(5) 0.006(5)
C34 0.077(7) 0.115(8) 0.057(6) 0.032(6) -0.017(5) -0.021(6)
C35 0.112(8) 0.110(8) 0.041(5) 0.004(5) 0.002(5) -0.033(7)
C36 0.078(6) 0.078(6) 0.051(5) 0.003(4) 0.002(4) -0.008(5)
N1 0.040(3) 0.046(3) 0.042(3) -0.001(2) 0.005(2) 0.002(3)
C1A 0.041(4) 0.050(4) 0.053(4) -0.001(3) 0.003(3) 0.002(3)
C2A 0.061(5) 0.046(4) 0.056(4) -0.006(3) 0.005(4) 0.007(4)
C3A 0.060(5) 0.069(5) 0.058(5) -0.007(4) 0.005(4) 0.016(4)
C4A 0.107(8) 0.073(6) 0.090(7) -0.007(5) 0.013(6) 0.035(6)
C1B 0.051(4) 0.049(4) 0.050(4) -0.008(3) 0.003(3) 0.001(3)
C2B 0.051(4) 0.053(4) 0.077(5) -0.007(4) 0.015(4) -0.008(4)
C3B 0.063(6) 0.050(5) 0.138(9) -0.021(5) 0.023(6) -0.007(4)
C4B 0.093(8) 0.094(8) 0.150(10) -0.041(7) 0.041(7) -0.021(6)
C1C 0.066(5) 0.052(4) 0.044(4) -0.003(3) 0.003(3) 0.008(4)
C2C 0.071(5) 0.059(5) 0.057(5) 0.005(4) 0.007(4) 0.009(4)
C3C 0.091(7) 0.106(7) 0.056(5) 0.009(5) -0.004(5) 0.032(6)
C4C 0.077(6) 0.079(6) 0.069(5) 0.011(5) 0.005(4) 0.015(5)
C1D 0.045(4) 0.052(4) 0.055(4) 0.001(3) 0.001(3) -0.004(3)
C2D 0.066(5) 0.070(5) 0.062(5) 0.015(4) 0.008(4) -0.011(4)
C3D 0.075(6) 0.070(5) 0.078(6) 0.021(5) 0.018(5) -0.007(5)
C4D 0.087(7) 0.082(7) 0.116(8) 0.015(6) 0.024(6) 0.004(6)

loop_
_atom_type_symbol
_atom_type_description
_atom_type_scat_dispersion_real
_atom_type_scat_dispersion_imag
_atom_type_scat_source
C C 0.0033 0.0016 'International Tables Vol C Tables 4.2.6.8 and 6.1.1.4'
H H 0.0000 0.0000 'International Tables Vol C Tables 4.2.6.8 and 6.1.1.4'
N N 0.0061 0.0033 'International Tables Vol C Tables 4.2.6.8 and 6.1.1.4'
As As 0.0499 2.0058 'International Tables Vol C Tables 4.2.6.8 and 6.1.1.4'
I I -0.4742 1.8119 'International Tables Vol C Tables 4.2.6.8 and 6.1.1.4'
Pt Pt -1.7033 8.3905 'International Tables Vol C Tables 4.2.6.8 and 6.1.1.4'

loop_
_geom_angle_atom_site_label_1
_geom_angle_atom_site_label_2
_geom_angle_atom_site_label_3
_geom_angle
_geom_angle_site_symmetry_1
_geom_angle_site_symmetry_3
_geom_angle_publ_flag
As1 Pt1 I1 93.60(2) . . ?
As1 Pt1 I2 87.79(2) . . ?
I1 Pt1 I2 173.02(2) . . ?
As1 Pt1 I3 173.75(2) . . ?
I1 Pt1 I3 90.27(2) . . ?
I2 Pt1 I3 88.96(2) . . ?
C21 As1 C31 99.7(3) . . ?
C21 As1 C11 106.8(3) . . ?
C31 As1 C11 100.6(3) . . ?
C21 As1 Pt1 113.4(2) . . ?
C31 As1 Pt1 120.9(2) . . ?
C11 As1 Pt1 113.5(2) . . ?
C12 C11 C16 118.9(7) . . ?
C12 C11 As1 123.2(6) . . ?
C16 C11 As1 117.9(5) . . ?
C13 C12 C11 118.7(8) . . ?
C14 C13 C12 121.8(7) . . ?
C15 C14 C13 118.8(8) . . ?
C14 C15 C16 121.8(8) . . ?
C15 C16 C11 120.0(7) . . ?
C22 C21 C26 117.0(7) . . ?
C22 C21 As1 122.0(5) . . ?
C26 C21 As1 121.0(6) . . ?
C21 C22 C23 121.8(7) . . ?
C24 C23 C22 121.0(8) . . ?
C25 C24 C23 118.9(8) . . ?
C24 C25 C26 121.3(8) . . ?
C25 C26 C21 120.0(8) . . ?
C32 C31 C36 119.5(7) . . ?
C32 C31 As1 122.2(6) . . ?
C36 C31 As1 118.3(6) . . ?
C31 C32 C33 120.1(8) . . ?
C32 C33 C34 120.0(9) . . ?
C35 C34 C33 120.1(8) . . ?
C34 C35 C36 120.8(9) . . ?
C31 C36 C35 119.5(9) . . ?
C1B N1 C1A 108.3(5) . . ?
C1B N1 C1D 108.8(5) . . ?
C1A N1 C1D 111.3(5) . . ?
C1B N1 C1C 110.7(5) . . ?
C1A N1 C1C 107.5(5) . . ?
C1D N1 C1C 110.3(5) . . ?
C2A C1A N1 117.0(5) . . ?
C3A C2A C1A 112.8(6) . . ?
C2A C3A C4A 112.7(7) . . ?
C2B C1B N1 116.8(6) . . ?
C1B C2B C3B 111.2(6) . . ?
C4B C3B C2B 114.3(8) . . ?
C2C C1C N1 115.2(6) . . ?
C1C C2C C3C 109.9(7) . . ?
C4C C3C C2C 112.9(8) . . ?
C2D C1D N1 115.3(5) . . ?
C1D C2D C3D 112.7(6) . . ?
C2D C3D C4D 112.4(7) . . ?

loop_
_geom_bond_atom_site_label_1
_geom_bond_atom_site_label_2
_geom_bond_distance
_geom_bond_site_symmetry_2
_geom_bond_publ_flag
Pt1 As1 2.3753(8) . ?
Pt1 I1 2.6112(9) . ?
Pt1 I2 2.6181(9) . ?
Pt1 I3 2.6585(7) . ?
As1 C21 1.954(7) . ?
As1 C31 1.964(6) . ?
As1 C11 1.965(7) . ?
C11 C12 1.398(9) . ?
C11 C16 1.402(10) . ?
C12 C13 1.396(11) . ?
C13 C14 1.388(12) . ?
C14 C15 1.347(11) . ?
C15 C16 1.386(11) . ?
C21 C22 1.371(10) . ?
C21 C26 1.413(10) . ?
C22 C23 1.385(11) . ?
C23 C24 1.367(11) . ?
C24 C25 1.356(12) . ?
C25 C26 1.399(12) . ?
C31 C32 1.383(10) . ?
C31 C36 1.402(11) . ?
C32 C33 1.394(11) . ?
C33 C34 1.403(14) . ?
C34 C35 1.349(14) . ?
C35 C36 1.409(11) . ?
N1 C1B 1.524(8) . ?
N1 C1A 1.529(8) . ?
N1 C1D 1.533(9) . ?
N1 C1C 1.536(8) . ?
C1A C2A 1.509(9) . ?
C2A C3A 1.503(10) . ?
C3A C4A 1.504(10) . ?
C1B C2B 1.502(10) . ?
C2B C3B 1.543(11) . ?
C3B C4B 1.463(12) . ?
C1C C2C 1.519(10) . ?
C2C C3C 1.526(11) . ?
C3C C4C 1.516(11) . ?
C1D C2D 1.513(10) . ?
C2D C3D 1.517(11) . ?
C3D C4D 1.570(12) . ?
